data_7159284
loop_
_publ_author_name
'Santos, Camila O.'
'Passos, Saulo T. A.'
'Sorto, Jenny E. P.'
'Machado, Daniel F. S.'
'Correa, Jose R.'
'da Silva J&#xfa;nior, Eufr&#xe2;nio N'
'Rodrigues, Marcelo O.'
'Neto, Brenno A. D.'

_publ_section_title
;
 Sensitive hydrazine detection and quantification with a fluorescent
 benzothiadiazole sensor: selective lipid droplets and <i>in vivo</i>
 imaging.
;
_journal_issue 22
_journal_name_full 'Organic &amp; biomolecular chemistry'
_journal_page_first 4606
_journal_page_last 4619
_journal_paper_doi 10.1039/d3ob00007a
_journal_volume 21
_journal_year 2023
_chemical_formula_sum 'C20 H14 N2 O2 S'
_chemical_formula_weight 348.41
_chemical_name_systematic
'Sensitive Hydrazine Detection and Quantification with a Fluorescent Benzothiadiazole Probe: Selective Cellular and Multicellular Imaging.'
_space_group_crystal_system monoclinic
_space_group_IT_number 14
_space_group_name_Hall '-P 2ybc'
_space_group_name_H-M_alt 'P 1 21/c 1'
_atom_sites_solution_hydrogens geom
_audit_creation_method SHELXL-2014/7
_audit_update_record
;
2021-02-22 deposited with the CCDC.	2023-03-29 downloaded from the CCDC.
;
_cell_angle_alpha 90
_cell_angle_beta 98.913(17)
_cell_angle_gamma 90
_cell_formula_units_Z 4
_cell_length_a 10.0010(17)
_cell_length_b 17.669(3)
_cell_length_c 9.0754(16)
_cell_measurement_reflns_used 1096
_cell_measurement_temperature 293(2)
_cell_measurement_theta_max 24.14
_cell_measurement_theta_min 3.01
_cell_volume 1584.3(5)
_computing_cell_refinement 'CrysAlisPro 1.171.39.31d (Rigaku OD, 2017)'
_computing_data_reduction 'CrysAlisPro 1.171.39.31d (Rigaku OD, 2017)'
_computing_molecular_graphics 'Ortep3 (Farrugia,1997)'
_computing_publication_material 'WinGX-Routine (Farrugia,1997)'
_computing_structure_refinement 'SHELXL-2014/7 (Sheldrick, 2014)'
_diffrn_ambient_temperature 293(2)
_diffrn_detector 'CCD plate'
_diffrn_measured_fraction_theta_full 0.999
_diffrn_measured_fraction_theta_max 0.867
_diffrn_measurement_device 'two-circle diffractometer'
_diffrn_measurement_device_type 'XtaLAB Mini (ROW)'
_diffrn_radiation_monochromator graphite
_diffrn_radiation_probe x-ray
_diffrn_radiation_type 'Mo K\a'
_diffrn_radiation_wavelength 0.71073
_diffrn_reflns_av_R_equivalents 0.0538
_diffrn_reflns_av_unetI/netI 0.1416
_diffrn_reflns_Laue_measured_fraction_full 0.999
_diffrn_reflns_Laue_measured_fraction_max 0.867
_diffrn_reflns_limit_h_max 10
_diffrn_reflns_limit_h_min -15
_diffrn_reflns_limit_k_max 25
_diffrn_reflns_limit_k_min -13
_diffrn_reflns_limit_l_max 12
_diffrn_reflns_limit_l_min -13
_diffrn_reflns_number 8824
_diffrn_reflns_point_group_measured_fraction_full 0.999
_diffrn_reflns_point_group_measured_fraction_max 0.867
_diffrn_reflns_theta_full 25.242
_diffrn_reflns_theta_max 34.503
_diffrn_reflns_theta_min 2.547
_diffrn_source 'fine-focus sealed X-ray tube'
_diffrn_source_type 'Enhance (Mo) X-ray Source'
_exptl_absorpt_coefficient_mu 0.221
_exptl_absorpt_correction_T_max 0.840
_exptl_absorpt_correction_T_min 0.594
_exptl_absorpt_correction_type analytical
_exptl_absorpt_process_details '(Clark, R. C. & Reid, J. S. (1995)'
_exptl_crystal_colour colourless
_exptl_crystal_density_diffrn 1.461
_exptl_crystal_description prism
_exptl_crystal_F_000 728
_exptl_crystal_size_max 0.34
_exptl_crystal_size_mid 0.28
_exptl_crystal_size_min 0.15
_refine_diff_density_max 0.913
_refine_diff_density_min -0.447
_refine_diff_density_rms 0.097
_refine_ls_extinction_method none
_refine_ls_goodness_of_fit_ref 1.054
_refine_ls_hydrogen_treatment constr
_refine_ls_matrix_type full
_refine_ls_number_parameters 227
_refine_ls_number_reflns 5830
_refine_ls_number_restraints 0
_refine_ls_restrained_S_all 1.054
_refine_ls_R_factor_all 0.2507
_refine_ls_R_factor_gt 0.1071
_refine_ls_shift/su_max 0.000
_refine_ls_shift/su_mean 0.000
_refine_ls_structure_factor_coef Fsqd
_refine_ls_weighting_details 'w=1/[\s^2^(Fo^2^)+(0.1453P)^2^+3.0240P] where P=(Fo^2^+2Fc^2^)/3'
_refine_ls_weighting_scheme calc
_refine_ls_wR_factor_gt 0.3109
_refine_ls_wR_factor_ref 0.3918
_reflns_Friedel_coverage 0.000
_reflns_number_gt 2119
_reflns_number_total 5830
_reflns_threshold_expression 'I > 2\s(I)'
_cod_data_source_file d3ob00007a2.cif
_cod_data_source_block C34-48
_cod_depositor_comments 'Adding full bibliography for 7159284.cif.'
_cod_original_sg_symbol_H-M 'P 21/c'
_cod_database_code 7159284
_shelx_shelxl_version_number 2014/7
_shelx_space_group_comment
;
The symmetry employed for this shelxl refinement is uniquely defined
by the following loop, which should always be used as a source of
symmetry information in preference to the above space-group names.
They are only intended as comments.
;

loop_
_space_group_symop_operation_xyz
'x, y, z'
'-x, y+1/2, -z+1/2'
'-x, -y, -z'
'x, -y-1/2, z-1/2'

loop_
_atom_site_label
_atom_site_type_symbol
_atom_site_fract_x
_atom_site_fract_y
_atom_site_fract_z
_atom_site_U_iso_or_equiv
_atom_site_adp_type
_atom_site_occupancy
_atom_site_site_symmetry_order
_atom_site_calc_flag
_atom_site_refinement_flags_posn
_atom_site_refinement_flags_adp
_atom_site_refinement_flags_occupancy
_atom_site_disorder_assembly
_atom_site_disorder_group
S1 S 0.75151(17) 0.45866(9) 0.45328(17) 0.0541(5) Uani 1 1 d . . . . .
O1 O 0.2210(4) 0.6403(3) -0.1913(4) 0.0519(11) Uani 1 1 d . . . . .
N1 N 0.7728(5) 0.5066(3) 0.6066(5) 0.0472(11) Uani 1 1 d . . . . .
N2 N 0.6393(5) 0.5089(3) 0.3516(5) 0.0483(12) Uani 1 1 d . . . . .
C14 C 0.4387(5) 0.6307(3) 0.2367(6) 0.0406(12) Uani 1 1 d . . . . .
C7 C 0.7415(5) 0.6185(3) 0.8475(6) 0.0387(12) Uani 1 1 d . . . . .
C17 C 0.2864(5) 0.6397(3) -0.0477(6) 0.0406(12) Uani 1 1 d . . . . .
C2 C 0.6871(5) 0.5654(3) 0.5842(6) 0.0399(12) Uani 1 1 d . . . . .
C15 C 0.4892(5) 0.6047(3) 0.1133(6) 0.0414(12) Uani 1 1 d . . . . .
H15 H 0.5758 0.5842 0.1251 0.050 Uiso 1 1 calc R U . . .
C3 C 0.6118(5) 0.5681(3) 0.4354(6) 0.0392(11) Uani 1 1 d . . . . .
C4 C 0.5184(5) 0.6271(3) 0.3908(6) 0.0400(12) Uani 1 1 d . . . . .
C1 C 0.6693(5) 0.6217(3) 0.6932(6) 0.0395(12) Uani 1 1 d . . . . .
O2 O 0.9734(7) 0.6608(4) 1.3797(6) 0.0915(19) Uani 1 1 d . . . . .
C8 C 0.7790(6) 0.5495(3) 0.9189(6) 0.0454(13) Uani 1 1 d . . . . .
H8 H 0.7589 0.5041 0.8681 0.055 Uiso 1 1 calc R U . . .
C12 C 0.7721(5) 0.6851(3) 0.9292(6) 0.0437(13) Uani 1 1 d . . . . .
H12 H 0.7482 0.7316 0.8850 0.052 Uiso 1 1 calc R U . . .
C10 C 0.8748(5) 0.6142(3) 1.1426(6) 0.0422(12) Uani 1 1 d . . . . .
C16 C 0.4140(5) 0.6085(3) -0.0273(6) 0.0446(13) Uani 1 1 d . . . . .
H16 H 0.4497 0.5898 -0.1088 0.054 Uiso 1 1 calc R U . . .
C19 C 0.3101(6) 0.6630(4) 0.2135(7) 0.0481(14) Uani 1 1 d . . . . .
H19 H 0.2746 0.6822 0.2948 0.058 Uiso 1 1 calc R U . . .
C6 C 0.5786(6) 0.6770(3) 0.6432(7) 0.0473(13) Uani 1 1 d . . . . .
H6 H 0.5627 0.7148 0.7097 0.057 Uiso 1 1 calc R U . . .
C11 C 0.8376(6) 0.6825(3) 1.0750(7) 0.0472(13) Uani 1 1 d . . . . .
H11 H 0.8567 0.7273 1.1279 0.057 Uiso 1 1 calc R U . . .
C18 C 0.2341(5) 0.6672(3) 0.0741(7) 0.0471(14) Uani 1 1 d . . . . .
H18 H 0.1481 0.6885 0.0617 0.057 Uiso 1 1 calc R U . . .
C13 C 0.9439(7) 0.6090(4) 1.2970(8) 0.0566(16) Uani 1 1 d . . . . .
H13 H 0.9669 0.5609 1.3337 0.068 Uiso 1 1 calc R U . . .
C9 C 0.8446(6) 0.5486(3) 1.0622(6) 0.0470(13) Uani 1 1 d . . . . .
H9 H 0.8697 0.5024 1.1071 0.056 Uiso 1 1 calc R U . . .
C5 C 0.5073(6) 0.6802(4) 0.4967(7) 0.0489(14) Uani 1 1 d . . . . .
H5 H 0.4495 0.7210 0.4709 0.059 Uiso 1 1 calc R U . . .
C20 C 0.0855(6) 0.6650(4) -0.2186(8) 0.0648(19) Uani 1 1 d . . . . .
H20A H 0.0499 0.6581 -0.3222 0.097 Uiso 1 1 calc R U . . .
H20B H 0.0815 0.7177 -0.1935 0.097 Uiso 1 1 calc R U . . .
H20C H 0.0328 0.6362 -0.1588 0.097 Uiso 1 1 calc R U . . .

loop_
_atom_site_aniso_label
_atom_site_aniso_U_11
_atom_site_aniso_U_22
_atom_site_aniso_U_33
_atom_site_aniso_U_23
_atom_site_aniso_U_13
_atom_site_aniso_U_12
S1 0.0644(10) 0.0488(9) 0.0481(8) -0.0045(7) 0.0056(7) 0.0181(7)
O1 0.046(2) 0.062(3) 0.045(2) -0.003(2) 0.0013(17) 0.010(2)
N1 0.049(3) 0.046(3) 0.046(3) 0.001(2) 0.007(2) 0.012(2)
N2 0.051(3) 0.044(3) 0.050(3) -0.002(2) 0.007(2) 0.009(2)
C14 0.038(3) 0.036(3) 0.048(3) 0.004(2) 0.007(2) 0.002(2)
C7 0.035(2) 0.040(3) 0.042(3) -0.002(2) 0.009(2) -0.004(2)
C17 0.043(3) 0.038(3) 0.040(3) 0.002(2) 0.006(2) 0.000(2)
C2 0.037(2) 0.039(3) 0.044(3) 0.002(2) 0.006(2) 0.001(2)
C15 0.034(2) 0.046(3) 0.044(3) -0.002(2) 0.004(2) 0.003(2)
C3 0.036(2) 0.039(3) 0.045(3) -0.003(2) 0.013(2) 0.000(2)
C4 0.038(3) 0.038(3) 0.043(3) -0.001(2) 0.003(2) 0.000(2)
C1 0.039(3) 0.038(3) 0.042(3) -0.001(2) 0.007(2) 0.001(2)
O2 0.120(5) 0.082(4) 0.061(3) -0.004(3) -0.022(3) -0.006(4)
C8 0.049(3) 0.037(3) 0.050(3) -0.008(3) 0.007(2) -0.004(2)
C12 0.044(3) 0.037(3) 0.049(3) -0.002(2) 0.004(2) 0.000(2)
C10 0.034(3) 0.048(3) 0.044(3) 0.001(3) 0.004(2) 0.001(2)
C16 0.038(3) 0.049(3) 0.047(3) -0.001(3) 0.009(2) 0.002(2)
C19 0.043(3) 0.053(3) 0.050(3) -0.004(3) 0.011(2) 0.010(3)
C6 0.054(3) 0.038(3) 0.050(3) -0.007(3) 0.008(3) 0.002(3)
C11 0.047(3) 0.042(3) 0.052(3) -0.004(3) 0.004(2) -0.004(3)
C18 0.037(3) 0.048(3) 0.056(4) 0.001(3) 0.006(2) 0.008(2)
C13 0.053(3) 0.056(4) 0.058(4) -0.003(3) -0.002(3) -0.005(3)
C9 0.049(3) 0.044(3) 0.047(3) 0.004(3) 0.007(2) 0.004(3)
C5 0.048(3) 0.049(3) 0.049(3) -0.002(3) 0.006(2) 0.008(3)
C20 0.049(3) 0.076(5) 0.064(4) 0.000(4) -0.009(3) 0.017(3)

loop_
_atom_type_symbol
_atom_type_description
_atom_type_scat_dispersion_real
_atom_type_scat_dispersion_imag
_atom_type_scat_source
C C 0.0033 0.0016 'International Tables Vol C Tables 4.2.6.8 and 6.1.1.4'
H H 0.0000 0.0000 'International Tables Vol C Tables 4.2.6.8 and 6.1.1.4'
N N 0.0061 0.0033 'International Tables Vol C Tables 4.2.6.8 and 6.1.1.4'
O O 0.0106 0.0060 'International Tables Vol C Tables 4.2.6.8 and 6.1.1.4'
S S 0.1246 0.1234 'International Tables Vol C Tables 4.2.6.8 and 6.1.1.4'

loop_
_geom_angle_atom_site_label_1
_geom_angle_atom_site_label_2
_geom_angle_atom_site_label_3
_geom_angle
_geom_angle_site_symmetry_1
_geom_angle_site_symmetry_3
_geom_angle_publ_flag
N2 S1 N1 101.1(3) . . ?
C17 O1 C20 118.4(5) . . ?
C2 N1 S1 106.2(4) . . ?
C3 N2 S1 106.9(4) . . ?
C15 C14 C19 117.4(5) . . ?
C15 C14 C4 122.3(5) . . ?
C19 C14 C4 120.3(5) . . ?
C12 C7 C8 117.7(5) . . ?
C12 C7 C1 120.3(5) . . ?
C8 C7 C1 121.9(5) . . ?
O1 C17 C18 125.2(5) . . ?
O1 C17 C16 115.4(5) . . ?
C18 C17 C16 119.4(5) . . ?
N1 C2 C1 125.3(5) . . ?
N1 C2 C3 113.4(5) . . ?
C1 C2 C3 121.4(5) . . ?
C14 C15 C16 121.4(5) . . ?
C14 C15 H15 119.3 . . ?
C16 C15 H15 119.3 . . ?
N2 C3 C4 126.4(5) . . ?
N2 C3 C2 112.3(5) . . ?
C4 C3 C2 121.2(5) . . ?
C5 C4 C3 115.4(5) . . ?
C5 C4 C14 122.6(5) . . ?
C3 C4 C14 122.0(5) . . ?
C6 C1 C2 114.6(5) . . ?
C6 C1 C7 123.2(5) . . ?
C2 C1 C7 122.2(5) . . ?
C9 C8 C7 120.3(5) . . ?
C9 C8 H8 119.9 . . ?
C7 C8 H8 119.9 . . ?
C11 C12 C7 120.8(5) . . ?
C11 C12 H12 119.6 . . ?
C7 C12 H12 119.6 . . ?
C11 C10 C9 118.6(5) . . ?
C11 C10 C13 122.3(6) . . ?
C9 C10 C13 119.1(5) . . ?
C15 C16 C17 120.4(5) . . ?
C15 C16 H16 119.8 . . ?
C17 C16 H16 119.8 . . ?
C18 C19 C14 121.8(5) . . ?
C18 C19 H19 119.1 . . ?
C14 C19 H19 119.1 . . ?
C1 C6 C5 123.8(5) . . ?
C1 C6 H6 118.1 . . ?
C5 C6 H6 118.1 . . ?
C10 C11 C12 120.6(6) . . ?
C10 C11 H11 119.7 . . ?
C12 C11 H11 119.7 . . ?
C19 C18 C17 119.6(5) . . ?
C19 C18 H18 120.2 . . ?
C17 C18 H18 120.2 . . ?
O2 C13 C10 126.1(7) . . ?
O2 C13 H13 117.0 . . ?
C10 C13 H13 117.0 . . ?
C8 C9 C10 122.0(6) . . ?
C8 C9 H9 119.0 . . ?
C10 C9 H9 119.0 . . ?
C4 C5 C6 123.6(6) . . ?
C4 C5 H5 118.2 . . ?
C6 C5 H5 118.2 . . ?
O1 C20 H20A 109.5 . . ?
O1 C20 H20B 109.5 . . ?
H20A C20 H20B 109.5 . . ?
O1 C20 H20C 109.5 . . ?
H20A C20 H20C 109.5 . . ?
H20B C20 H20C 109.5 . . ?

loop_
_geom_bond_atom_site_label_1
_geom_bond_atom_site_label_2
_geom_bond_distance
_geom_bond_site_symmetry_2
_geom_bond_publ_flag
S1 N2 1.606(5) . ?
S1 N1 1.615(5) . ?
O1 C17 1.365(6) . ?
O1 C20 1.409(7) . ?
N1 C2 1.342(7) . ?
N2 C3 1.347(7) . ?
C14 C15 1.377(8) . ?
C14 C19 1.392(7) . ?
C14 C4 1.500(7) . ?
C7 C12 1.400(8) . ?
C7 C8 1.404(8) . ?
C7 C1 1.474(7) . ?
C17 C18 1.382(8) . ?
C17 C16 1.376(7) . ?
C2 C1 1.434(8) . ?
C2 C3 1.442(7) . ?
C15 C16 1.379(7) . ?
C15 H15 0.9300 . ?
C3 C4 1.416(7) . ?
C4 C5 1.361(8) . ?
C1 C6 1.362(8) . ?
O2 C13 1.191(8) . ?
C8 C9 1.363(8) . ?
C8 H8 0.9300 . ?
C12 C11 1.383(8) . ?
C12 H12 0.9300 . ?
C10 C11 1.379(8) . ?
C10 C9 1.379(8) . ?
C10 C13 1.466(8) . ?
C16 H16 0.9300 . ?
C19 C18 1.374(8) . ?
C19 H19 0.9300 . ?
C6 C5 1.409(8) . ?
C6 H6 0.9300 . ?
C11 H11 0.9300 . ?
C18 H18 0.9300 . ?
C13 H13 0.9300 . ?
C9 H9 0.9300 . ?
C5 H5 0.9300 . ?
C20 H20A 0.9600 . ?
C20 H20B 0.9600 . ?
C20 H20C 0.9600 . ?
